data_2203293
loop_
_publ_author_name
'Liang Shen'
' Mei Chao Li '
' Zhi Min Jin '
' Mao Lin Hu '
' Ri Cheng Xuan '

_publ_section_title
;
 Bis(3-amino-5-methylisoxazole-\k<i>N</i>)dichlorozinc(II)
;
_journal_issue 3
_journal_name_full 'Acta Crystallographica Section E'
_journal_page_first m330
_journal_page_last m331
_journal_paper_doi 10.1107/S1600536804003939
_journal_volume 60
_journal_year 2004
_chemical_formula_iupac '[Zn (C4 H6 N2 O )2 Cl2]'
_chemical_formula_moiety 'C8 H12 Cl2 N4 O2 Zn'
_chemical_formula_sum 'C8 H12 Cl2 N4 O2 Zn'
_chemical_formula_weight 332.49
_chemical_name_systematic
;
bis[(3-Amino-5-methyl-isoxazole)-N-]zinc(II)dichloride
;
_space_group_IT_number 56
_symmetry_cell_setting orthorhombic
_symmetry_space_group_name_Hall '-P 2ab 2ac'
_symmetry_space_group_name_H-M 'P c c n'
_atom_sites_solution_hydrogens geom
_atom_sites_solution_primary direct
_atom_sites_solution_secondary difmap
_audit_creation_method SHELXL-97
_cell_angle_alpha 90.0
_cell_angle_beta 90.0
_cell_angle_gamma 90.0
_cell_formula_units_Z 8
_cell_length_a 13.105(3)
_cell_length_b 14.054(3)
_cell_length_c 14.344(3)
_cell_measurement_reflns_used 596
_cell_measurement_temperature 293(2)
_cell_measurement_theta_max 22.42
_cell_measurement_theta_min 2.55
_cell_volume 2641.8(10)
_computing_cell_refinement ' SMART '
_computing_data_collection ' SMART (Bruker, 2000) '
_computing_data_reduction ' SAINT (Bruker, 2000) '
_computing_molecular_graphics ' SHELXTL '
_computing_publication_material ' SHELXTL '
_computing_structure_refinement ' SHELXTL '
_computing_structure_solution ' SHELXTL (Bruker, 2000) '
_diffrn_ambient_temperature 293(2)
_diffrn_measured_fraction_theta_full 1.000
_diffrn_measured_fraction_theta_max 1.000
_diffrn_measurement_device_type 'Bruker SMART CCD area-detector'
_diffrn_measurement_method '\f and \w scans'
_diffrn_radiation_monochromator graphite
_diffrn_radiation_source 'fine-focus sealed tube'
_diffrn_radiation_type MoK\a
_diffrn_radiation_wavelength 0.71073
_diffrn_reflns_av_R_equivalents 0.0286
_diffrn_reflns_av_sigmaI/netI 0.0363
_diffrn_reflns_limit_h_max 16
_diffrn_reflns_limit_h_min -13
_diffrn_reflns_limit_k_max 17
_diffrn_reflns_limit_k_min -16
_diffrn_reflns_limit_l_max 17
_diffrn_reflns_limit_l_min -17
_diffrn_reflns_number 13278
_diffrn_reflns_theta_full 25.99
_diffrn_reflns_theta_max 25.99
_diffrn_reflns_theta_min 2.12
_diffrn_standards_decay_% 0
_diffrn_standards_interval_count 0
_diffrn_standards_interval_time 0
_diffrn_standards_number 0
_exptl_absorpt_coefficient_mu 2.259
_exptl_absorpt_correction_T_max 0.71
_exptl_absorpt_correction_T_min 0.67
_exptl_absorpt_correction_type multi-scan
_exptl_absorpt_process_details '(SADABS; Bruker, 2000)'
_exptl_crystal_colour colorless
_exptl_crystal_density_diffrn 1.672
_exptl_crystal_density_method 'not measured'
_exptl_crystal_description prism
_exptl_crystal_F_000 1344
_exptl_crystal_size_max 0.25
_exptl_crystal_size_mid 0.15
_exptl_crystal_size_min 0.15
_refine_diff_density_max 0.494
_refine_diff_density_min -0.526
_refine_ls_extinction_method none
_refine_ls_goodness_of_fit_ref 1.240
_refine_ls_hydrogen_treatment constr
_refine_ls_matrix_type full
_refine_ls_number_parameters 156
_refine_ls_number_reflns 2602
_refine_ls_number_restraints 0
_refine_ls_restrained_S_all 1.240
_refine_ls_R_factor_all 0.0834
_refine_ls_R_factor_gt 0.0568
_refine_ls_shift/su_max 0.000
_refine_ls_shift/su_mean 0.000
_refine_ls_structure_factor_coef Fsqd
_refine_ls_weighting_details 'calc w = 1/[\s^2^(Fo^2^)+(0.0752P)^2^+0.0000P] where P = (Fo^2^+2Fc^2^)/3'
_refine_ls_weighting_scheme calc
_refine_ls_wR_factor_gt 0.1503
_refine_ls_wR_factor_ref 0.1548
_reflns_number_gt 1744
_reflns_number_total 2602
_reflns_threshold_expression >2\s(I)
_cod_data_source_file dn6126.cif
_cod_data_source_block I
_cod_depositor_comments
;
The following automatic conversions were performed:
'_symmetry_cell_setting' value 'Orthorhombic' changed to 'orthorhombic'
according to '/home/saulius/struct/CIF-dictionaries/cif_core.dic'
dictionary named 'cif_core.dic' version 2.4.1 from 2010-06-29.

Automatic conversion script
Id: cif_fix_enum 1527 2010-12-29 10:47:43Z saulius 

The following automatic conversions were performed:

'_symmetry_cell_setting' value 'Orthorhombic' changed to
'orthorhombic' according to
/home/saulius/struct/CIF-dictionaries/cif_core.dic dictionary named
'cif_core.dic' version 2.4.1 from 2010-06-29.

Automatic conversion script
Id: cif_fix_values 1715 2011-07-08 13:25:40Z adriana 
;
_cod_original_sg_symbol_H-M 'Pccn '
_cod_database_code 2203293
_cod_database_fobs_code 2203293

loop_
_symmetry_equiv_pos_as_xyz
'x, y, z'
'-x+1/2, -y+1/2, z'
'-x, y+1/2, -z+1/2'
'x+1/2, -y, -z+1/2'
'-x, -y, -z'
'x-1/2, y-1/2, -z'
'x, -y-1/2, z-1/2'
'-x-1/2, y, z-1/2'

loop_
_atom_site_label
_atom_site_fract_x
_atom_site_fract_y
_atom_site_fract_z
_atom_site_U_iso_or_equiv
_atom_site_adp_type
_atom_site_calc_flag
_atom_site_refinement_flags
_atom_site_occupancy
_atom_site_type_symbol
Zn 0.12762(4) 1.00532(3) 0.22473(4) 0.0443(2) Uani d . 1 Zn
Cl1 0.12265(10) 0.87644(9) 0.31617(10) 0.0582(4) Uani d . 1 Cl
Cl2 0.13508(10) 1.15091(8) 0.28695(10) 0.0592(4) Uani d . 1 Cl
C1 -0.0825(4) 1.0538(3) 0.1362(3) 0.0409(10) Uani d . 1 C
C2 -0.1553(4) 1.0027(3) 0.0853(4) 0.0506(12) Uani d . 1 C
H2 -0.2211 1.0222 0.0705 0.061 Uiso calc R 1 H
C3 -0.1112(3) 0.9206(3) 0.0624(3) 0.0422(9) Uani d . 1 C
C4 -0.1459(4) 0.8356(4) 0.0097(4) 0.0651(15) Uani d . 1 C
H4A -0.1428 0.7806 0.0493 0.098 Uiso calc R 1 H
H4B -0.1025 0.8261 -0.0434 0.098 Uiso calc R 1 H
H4C -0.2149 0.8451 -0.0109 0.098 Uiso calc R 1 H
C5 0.3442(4) 1.0323(3) 0.1422(3) 0.0393(10) Uani d . 1 C
C6 0.4160(4) 0.9715(3) 0.1018(3) 0.0454(11) Uani d . 1 C
H6 0.4834 0.9855 0.0869 0.054 Uiso calc R 1 H
C7 0.3679(3) 0.8895(3) 0.0892(3) 0.0463(11) Uani d . 1 C
C8 0.3991(5) 0.7943(4) 0.0547(4) 0.0699(15) Uani d . 1 C
H8A 0.4717 0.7932 0.0455 0.105 Uiso calc R 1 H
H8B 0.3654 0.7813 -0.0033 0.105 Uiso calc R 1 H
H8C 0.3805 0.7468 0.0997 0.105 Uiso calc R 1 H
N1 0.0014(3) 1.0034(2) 0.1452(3) 0.0467(9) Uani d . 1 N
N2 -0.0914(4) 1.1408(3) 0.1727(3) 0.0684(13) Uani d . 1 N
H2A -0.0414 1.1653 0.2031 0.082 Uiso calc R 1 H
H2B -0.1472 1.1722 0.1658 0.082 Uiso calc R 1 H
N3 0.2558(3) 0.9902(2) 0.1503(3) 0.0448(9) Uani d . 1 N
N4 0.3590(3) 1.1232(3) 0.1690(3) 0.0552(12) Uani d . 1 N
H4E 0.3090 1.1566 0.1899 0.066 Uiso d R 1 H
H4D 0.4183 1.1485 0.1628 0.066 Uiso d R 1 H
O1 -0.0164(2) 0.9168(2) 0.0972(2) 0.0491(8) Uani d . 1 O
O2 0.2697(2) 0.89698(19) 0.1159(2) 0.0495(8) Uani d . 1 O

loop_
_atom_site_aniso_label
_atom_site_aniso_U_11
_atom_site_aniso_U_22
_atom_site_aniso_U_33
_atom_site_aniso_U_12
_atom_site_aniso_U_13
_atom_site_aniso_U_23
Zn 0.0346(3) 0.0334(3) 0.0648(4) -0.0019(2) 0.0026(2) -0.0030(2)
Cl1 0.0499(7) 0.0426(6) 0.0822(9) -0.0025(5) -0.0005(6) 0.0127(6)
Cl2 0.0568(8) 0.0387(6) 0.0823(9) -0.0053(5) 0.0112(6) -0.0151(6)
C1 0.041(3) 0.038(2) 0.044(2) 0.0054(18) 0.0060(19) 0.0112(19)
C2 0.034(2) 0.064(3) 0.055(3) 0.023(2) -0.004(2) 0.016(2)
C3 0.035(2) 0.045(2) 0.047(2) 0.0004(19) -0.0088(18) 0.0105(19)
C4 0.061(3) 0.052(3) 0.083(4) -0.017(2) -0.029(3) 0.008(3)
C5 0.039(2) 0.036(2) 0.043(2) 0.0004(18) -0.0079(18) 0.0019(18)
C6 0.038(2) 0.052(3) 0.046(2) 0.005(2) 0.014(2) 0.009(2)
C7 0.045(3) 0.050(3) 0.044(2) 0.007(2) 0.0034(19) 0.001(2)
C8 0.076(4) 0.055(3) 0.078(4) 0.017(3) 0.007(3) -0.011(3)
N1 0.0335(19) 0.0368(17) 0.070(3) 0.0047(15) -0.0036(18) -0.0049(17)
N2 0.077(3) 0.041(2) 0.087(3) 0.030(2) -0.009(3) -0.008(2)
N3 0.035(2) 0.0362(17) 0.063(2) 0.0085(16) 0.0021(17) -0.0085(16)
N4 0.029(2) 0.0402(19) 0.097(3) -0.0072(16) 0.0046(19) 0.005(2)
O1 0.0307(16) 0.0378(15) 0.079(2) 0.0043(13) -0.0107(14) -0.0108(15)
O2 0.0386(16) 0.0415(16) 0.068(2) 0.0002(14) -0.0012(15) -0.0058(14)

loop_
_atom_type_symbol
_atom_type_description
_atom_type_scat_dispersion_real
_atom_type_scat_dispersion_imag
_atom_type_scat_source
C C 0.0033 0.0016 'International Tables Vol C Tables 4.2.6.8 and 6.1.1.4'
H H 0.0000 0.0000 'International Tables Vol C Tables 4.2.6.8 and 6.1.1.4'
N N 0.0061 0.0033 'International Tables Vol C Tables 4.2.6.8 and 6.1.1.4'
O O 0.0106 0.0060 'International Tables Vol C Tables 4.2.6.8 and 6.1.1.4'
Zn Zn 0.2839 1.4301 'International Tables Vol C Tables 4.2.6.8 and 6.1.1.4'
Cl Cl 0.1484 0.1585 'International Tables Vol C Tables 4.2.6.8 and 6.1.1.4'

loop_
_geom_angle_atom_site_label_1
_geom_angle_atom_site_label_2
_geom_angle_atom_site_label_3
_geom_angle
N3 Zn N1 112.74(18)
N3 Zn Cl2 105.87(11)
N1 Zn Cl2 105.96(10)
N3 Zn Cl1 104.55(11)
N1 Zn Cl1 107.35(11)
Cl2 Zn Cl1 120.56(6)
N1 C1 N2 121.8(5)
N1 C1 C2 110.2(4)
N2 C1 C2 127.9(5)
C3 C2 C1 106.1(4)
C3 C2 H2 126.9
C1 C2 H2 126.9
C2 C3 O1 110.1(4)
C2 C3 C4 133.6(4)
O1 C3 C4 116.2(4)
C3 C4 H4A 109.5
C3 C4 H4B 109.5
H4A C4 H4B 109.5
C3 C4 H4C 109.5
H4A C4 H4C 109.5
H4B C4 H4C 109.5
N3 C5 N4 122.1(4)
N3 C5 C6 110.9(4)
N4 C5 C6 127.0(5)
C7 C6 C5 105.6(4)
C7 C6 H6 127.2
C5 C6 H6 127.2
C6 C7 O2 110.3(4)
C6 C7 C8 134.3(5)
O2 C7 C8 115.4(4)
C7 C8 H8A 109.5
C7 C8 H8B 109.5
H8A C8 H8B 109.5
C7 C8 H8C 109.5
H8A C8 H8C 109.5
H8B C8 H8C 109.5
C1 N1 O1 106.1(4)
C1 N1 Zn 137.5(3)
O1 N1 Zn 115.0(2)
C1 N2 H2A 120.0
C1 N2 H2B 120.0
H2A N2 H2B 120.0
C5 N3 O2 106.0(3)
C5 N3 Zn 138.1(3)
O2 N3 Zn 113.1(3)
C5 N4 H4E 120.5
C5 N4 H4D 119.4
H4E N4 H4D 120.0
C3 O1 N1 107.4(3)
C7 O2 N3 107.1(4)

loop_
_geom_bond_atom_site_label_1
_geom_bond_atom_site_label_2
_geom_bond_distance
_geom_bond_publ_flag
Zn N3 2.002(4) yes
Zn N1 2.010(4) yes
Zn Cl2 2.2344(13) yes
Zn Cl1 2.2372(14) yes
C1 N1 1.314(6) yes
C1 N2 1.335(6) yes
C1 C2 1.399(7) yes
C2 C3 1.332(7) yes
C2 H2 0.9300 ?
C3 O1 1.341(5) yes
C3 C4 1.485(7) yes
C4 H4A 0.9600 ?
C4 H4B 0.9600 ?
C4 H4C 0.9600 ?
C5 N3 1.306(6) yes
C5 N4 1.348(6) yes
C5 C6 1.397(7) yes
C6 C7 1.325(6) yes
C6 H6 0.9300 ?
C7 O2 1.348(5) yes
C7 C8 1.484(6) yes
C8 H8A 0.9600 ?
C8 H8B 0.9600 ?
C8 H8C 0.9600 ?
N1 O1 1.417(4) yes
N2 H2A 0.8600 ?
N2 H2B 0.8600 ?
N3 O2 1.412(4) yes
N4 H4E 0.8600 ?
N4 H4D 0.8600 ?

loop_
_geom_hbond_atom_site_label_D
_geom_hbond_atom_site_label_H
_geom_hbond_atom_site_label_A
_geom_hbond_site_symmetry_A
_geom_hbond_distance_DH
_geom_hbond_distance_HA
_geom_hbond_distance_DA
_geom_hbond_angle_DHA
_geom_hbond_publ_flag
N2 H2A Cl2 . 0.86 2.61 3.394(5) 151.2 yes
N4 H4E Cl2 . 0.86 2.67 3.409(4) 144.6 yes
N2 H2B Cl1 3 0.86 2.90 3.341(4) 113.9 yes
N4 H4D Cl1 4_575 0.86 2.72 3.462(4) 145.8 yes

loop_
_geom_torsion_atom_site_label_1
_geom_torsion_atom_site_label_2
_geom_torsion_atom_site_label_3
_geom_torsion_atom_site_label_4
_geom_torsion
N1 C1 C2 C3 -1.3(5)
N2 C1 C2 C3 179.0(4)
C1 C2 C3 O1 1.1(5)
C1 C2 C3 C4 179.8(5)
N3 C5 C6 C7 -2.3(5)
N4 C5 C6 C7 178.8(5)
C5 C6 C7 O2 2.4(5)
C5 C6 C7 C8 -176.3(6)
N2 C1 N1 O1 -179.3(4)
C2 C1 N1 O1 1.0(5)
N2 C1 N1 Zn 15.8(7)
C2 C1 N1 Zn -164.0(4)
N3 Zn N1 C1 -132.6(5)
Cl2 Zn N1 C1 -17.3(5)
Cl1 Zn N1 C1 112.8(5)
N3 Zn N1 O1 63.3(3)
Cl2 Zn N1 O1 178.7(3)
Cl1 Zn N1 O1 -51.3(3)
N4 C5 N3 O2 -179.8(4)
C6 C5 N3 O2 1.2(5)
N4 C5 N3 Zn -21.3(7)
C6 C5 N3 Zn 159.7(4)
N1 Zn N3 C5 130.2(5)
Cl2 Zn N3 C5 14.8(5)
Cl1 Zn N3 C5 -113.5(5)
N1 Zn N3 O2 -72.4(3)
Cl2 Zn N3 O2 172.2(3)
Cl1 Zn N3 O2 43.9(3)
C2 C3 O1 N1 -0.5(5)
C4 C3 O1 N1 -179.5(4)
C1 N1 O1 C3 -0.3(5)
Zn N1 O1 C3 168.6(3)
C6 C7 O2 N3 -1.7(5)
C8 C7 O2 N3 177.2(4)
C5 N3 O2 C7 0.2(5)
Zn N3 O2 C7 -164.3(3)
